data_7203345
loop_
_publ_author_name
'Nakano, Kazunori'
'Sada, Kazuki'
'Aburaya, Kazuaki'
'Nakagawa, Kenji'
'Yoswathananont, Nungruethai'
'Tohnai, Norimitsu'
'Miyata, Mikiji'

_publ_section_title
;
 Guest-induced inversion of an asymmetric host layer in inclusion
 crystals of cholic acid
;
_journal_issue 6
_journal_name_full CrystEngComm
_journal_page_first 461
_journal_paper_doi 10.1039/b602862d
_journal_volume 8
_journal_year 2006
_chemical_formula_sum 'C33 H52 O5'
_chemical_formula_weight 528.77
_space_group_IT_number 4
_symmetry_cell_setting monoclinic
_symmetry_Int_Tables_number 4
_symmetry_space_group_name_Hall 'P 2yb'
_symmetry_space_group_name_H-M 'P 1 21 1'
_audit_creation_date 'Thu Oct 28 11:10:29 2004'
_audit_creation_method 'by teXsan'
_cell_angle_alpha 90
_cell_angle_beta 111.245(2)
_cell_angle_gamma 90
_cell_formula_units_Z 2
_cell_length_a 11.9707(9)
_cell_length_b 8.0690(5)
_cell_length_c 16.220(1)
_cell_measurement_reflns_used 6626
_cell_measurement_temperature 198.2
_cell_measurement_theta_max 68.2
_cell_measurement_theta_min 4.0
_cell_volume 1460.24(17)
_computing_cell_refinement PROCESS-AUTO
_computing_data_collection PROCESS-AUTO
_computing_data_reduction 'teXsan Ver. 1.10'
_computing_publication_material 'teXsan Ver. 1.10'
_computing_structure_refinement 'teXsan Ver. 1.10'
_computing_structure_solution SIR92
_diffrn_measured_fraction_theta_full 0.9658
_diffrn_measured_fraction_theta_max 0.9658
_diffrn_measurement_device_type 'Rigaku RAXIS-RAPID Imaging Plate'
_diffrn_measurement_method \w
_diffrn_radiation_type 'Cu K\a'
_diffrn_radiation_wavelength 1.5418
_diffrn_reflns_av_R_equivalents 0.064
_diffrn_reflns_limit_h_max 14
_diffrn_reflns_limit_h_min -14
_diffrn_reflns_limit_k_max 9
_diffrn_reflns_limit_k_min -8
_diffrn_reflns_limit_l_max 19
_diffrn_reflns_limit_l_min -19
_diffrn_reflns_number 8356
_diffrn_reflns_theta_full 68.23
_diffrn_reflns_theta_max 68.23
_exptl_absorpt_coefficient_mu 0.620
_exptl_absorpt_correction_T_max 0.915
_exptl_absorpt_correction_T_min 0.818
_exptl_absorpt_correction_type integration
_exptl_absorpt_process_details '(Higashi, 1999)'
_exptl_crystal_colour colorless
_exptl_crystal_density_diffrn 1.202
_exptl_crystal_density_method 'not measured'
_exptl_crystal_description block
_exptl_crystal_size_max 0.460
_exptl_crystal_size_mid 0.210
_exptl_crystal_size_min 0.190
_refine_diff_density_max 0.30
_refine_diff_density_min -0.39
_refine_ls_abs_structure_Flack -1.4(9)
_refine_ls_extinction_method none
_refine_ls_goodness_of_fit_ref 1.377
_refine_ls_hydrogen_treatment noref
_refine_ls_number_parameters 344
_refine_ls_number_reflns 2794
_refine_ls_R_factor_gt 0.0793
_refine_ls_shift/su_max 0.0004
_refine_ls_structure_factor_coef Fsqd
_refine_ls_weighting_details 'w = 1/[\s^2^(Fo^2^) + (0.05000(Max(Fo^2^,0) + 2Fc^2^)/3)^2^]'
_refine_ls_weighting_scheme calc
_refine_ls_wR_factor_ref 0.1951
_reflns_number_gt 1906
_reflns_number_total 2794
_reflns_threshold_expression F^2^>2.0\s(F^2^)
_cod_data_source_file b602862d.txt
_cod_data_source_block 1_2_4-Trimethylbenzene
_cod_original_cell_volume 1460.3(2)
_cod_original_formula_sum 'C33 H52 O5 '
_cod_database_code 7203345

loop_
_symmetry_equiv_pos_as_xyz
x,y,z
-x,1/2+y,-z

loop_
_atom_site_label
_atom_site_type_symbol
_atom_site_fract_x
_atom_site_fract_y
_atom_site_fract_z
_atom_site_U_iso_or_equiv
_atom_site_adp_type
_atom_site_occupancy
_atom_site_calc_flag
_atom_site_refinement_flags
_atom_site_disorder_assembly
_atom_site_disorder_group
O(1) O 1.1142(3) 0.526(2) 0.5974(2) 0.048(1) Uani 1.00 d . . .
O(2) O 0.7529(3) 0.753(2) 0.3800(2) 0.0417(9) Uani 1.00 d . . .
O(3) O 0.6952(3) 0.218(2) 0.2878(2) 0.049(1) Uani 1.00 d . . .
O(4) O 0.2928(6) 0.443(2) -0.1781(3) 0.081(2) Uani 1.00 d . . .
O(5) O 0.2245(4) 0.189(2) -0.2249(2) 0.056(1) Uani 1.00 d . . .
C(1) C 0.8300(5) 0.319(2) 0.5958(3) 0.039(1) Uani 1.00 d . . .
C(2) C 0.9524(5) 0.341(2) 0.5856(3) 0.040(1) Uani 1.00 d . . .
C(3) C 1.0029(5) 0.509(2) 0.6142(3) 0.041(1) Uani 1.00 d . . .
C(4) C 0.9153(4) 0.638(2) 0.5637(3) 0.039(1) Uani 1.00 d . . .
C(5) C 0.7893(4) 0.626(2) 0.5698(3) 0.036(1) Uani 1.00 d . . .
C(6) C 0.7070(5) 0.764(2) 0.5163(3) 0.040(1) Uani 1.00 d . . .
C(7) C 0.6594(5) 0.735(2) 0.4160(3) 0.041(1) Uani 1.00 d . . .
C(8) C 0.6053(4) 0.562(2) 0.3926(3) 0.036(1) Uani 1.00 d . . .
C(9) C 0.6902(4) 0.425(2) 0.4434(3) 0.034(1) Uani 1.00 d . . .
C(10) C 0.7345(5) 0.448(2) 0.5452(3) 0.039(1) Uani 1.00 d . . .
C(11) C 0.6327(4) 0.257(2) 0.4113(3) 0.038(1) Uani 1.00 d . . .
C(12) C 0.5904(5) 0.227(2) 0.3110(3) 0.039(1) Uani 1.00 d . . .
C(13) C 0.5026(5) 0.363(2) 0.2614(3) 0.037(1) Uani 1.00 d . . .
C(14) C 0.5656(4) 0.534(2) 0.2941(3) 0.037(1) Uani 1.00 d . . .
C(15) C 0.4849(5) 0.658(2) 0.2315(3) 0.045(1) Uani 1.00 d . . .
C(16) C 0.4373(5) 0.573(2) 0.1426(3) 0.051(1) Uani 1.00 d . . .
C(17) C 0.4737(5) 0.385(2) 0.1595(3) 0.045(1) Uani 1.00 d . . .
C(18) C 0.3850(5) 0.348(2) 0.2783(3) 0.043(1) Uani 1.00 d . . .
C(19) C 0.6297(5) 0.431(2) 0.5780(3) 0.042(1) Uani 1.00 d . . .
C(20) C 0.3838(5) 0.269(2) 0.0936(3) 0.048(1) Uani 1.00 d . . .
C(21) C 0.4173(8) 0.090(2) 0.1100(4) 0.072(2) Uani 1.00 d . . .
C(22) C 0.3723(6) 0.321(2) -0.0002(3) 0.057(2) Uani 1.00 d . . .
C(23) C 0.2732(7) 0.244(2) -0.0738(3) 0.072(2) Uani 1.00 d . . .
C(24) C 0.2636(5) 0.305(2) -0.1649(4) 0.055(1) Uani 1.00 d . . .
C(25) C 0.993(1) 0.433(3) 0.1373(8) 0.110(4) Uani 1.00 d . . .
C(26) C 0.889(2) 0.365(3) 0.0830(8) 0.157(5) Uani 1.00 d . . .
C(27) C 0.857(1) 0.369(2) -0.0084(8) 0.117(4) Uani 1.00 d . . .
C(28) C 0.933(1) 0.426(3) -0.0488(7) 0.145(5) Uani 1.00 d . . .
C(29) C 1.032(1) 0.513(3) 0.0035(10) 0.152(6) Uani 1.00 d . . .
C(30) C 1.064(1) 0.508(3) 0.0986(8) 0.120(4) Uani 1.00 d . . .
C(31) C 1.028(1) 0.430(3) 0.2341(8) 0.154(6) Uani 1.00 d . . .
C(32) C 0.799(2) 0.292(3) 0.121(2) 0.22(1) Uani 1.00 d . . .
C(33) C 0.899(2) 0.446(4) -0.1478(9) 0.24(1) Uani 1.00 d . . .
H(1) H 0.7999 0.2088 0.5742 0.0465 Uiso 1.00 calc . . .
H(2) H 0.8413 0.3233 0.6566 0.0465 Uiso 1.00 calc . . .
H(3) H 1.0064 0.2579 0.6213 0.0494 Uiso 1.00 calc . . .
H(4) H 0.9425 0.3224 0.5256 0.0494 Uiso 1.00 calc . . .
H(5) H 1.0178 0.5221 0.6758 0.0503 Uiso 1.00 calc . . .
H(6) H 0.9482 0.7422 0.5848 0.0473 Uiso 1.00 calc . . .
H(7) H 0.9064 0.6262 0.5030 0.0473 Uiso 1.00 calc . . .
H(8) H 0.7999 0.6419 0.6303 0.0437 Uiso 1.00 calc . . .
H(9) H 0.6414 0.7747 0.5355 0.0491 Uiso 1.00 calc . . .
H(10) H 0.7522 0.8651 0.5288 0.0491 Uiso 1.00 calc . . .
H(11) H 0.5990 0.8148 0.3895 0.0489 Uiso 1.00 calc . . .
H(12) H 0.5357 0.5528 0.4077 0.0445 Uiso 1.00 calc . . .
H(13) H 0.7597 0.4298 0.4271 0.0417 Uiso 1.00 calc . . .
H(14) H 0.6896 0.1707 0.4392 0.0467 Uiso 1.00 calc . . .
H(15) H 0.5654 0.2438 0.4286 0.0467 Uiso 1.00 calc . . .
H(16) H 0.5488 0.1240 0.2979 0.0443 Uiso 1.00 calc . . .
H(17) H 0.6379 0.5286 0.2806 0.0456 Uiso 1.00 calc . . .
H(18) H 0.4219 0.6846 0.2506 0.0556 Uiso 1.00 calc . . .
H(19) H 0.5293 0.7519 0.2286 0.0556 Uiso 1.00 calc . . .
H(20) H 0.3520 0.5812 0.1171 0.0611 Uiso 1.00 calc . . .
H(21) H 0.4709 0.6184 0.1029 0.0611 Uiso 1.00 calc . . .
H(22) H 0.5471 0.3720 0.1502 0.0566 Uiso 1.00 calc . . .
H(23) H 0.3985 0.3561 0.3394 0.0529 Uiso 1.00 calc . . .
H(24) H 0.3292 0.4309 0.2468 0.0529 Uiso 1.00 calc . . .
H(25) H 0.3483 0.2409 0.2577 0.0529 Uiso 1.00 calc . . .
H(26) H 0.6565 0.4523 0.6397 0.0525 Uiso 1.00 calc . . .
H(27) H 0.5692 0.5106 0.5478 0.0525 Uiso 1.00 calc . . .
H(28) H 0.5954 0.3232 0.5663 0.0525 Uiso 1.00 calc . . .
H(29) H 0.3081 0.2813 0.0998 0.0580 Uiso 1.00 calc . . .
H(30) H 0.4239 0.0546 0.1670 0.0879 Uiso 1.00 calc . . .
H(31) H 0.3608 0.0201 0.0666 0.0879 Uiso 1.00 calc . . .
H(32) H 0.4950 0.0704 0.1042 0.0879 Uiso 1.00 calc . . .
H(33) H 0.3609 0.4371 -0.0043 0.0657 Uiso 1.00 calc . . .
H(34) H 0.4447 0.2928 -0.0078 0.0657 Uiso 1.00 calc . . .
H(35) H 0.2824 0.1259 -0.0709 0.0903 Uiso 1.00 calc . . .
H(36) H 0.1981 0.2687 -0.0664 0.0903 Uiso 1.00 calc . . .
H(37) H 1.1656 0.5919 0.6392 0.0777 Uiso 1.00 calc . . .
H(38) H 0.7963 0.8507 0.3838 0.0777 Uiso 1.00 calc . . .
H(39) H 0.7001 0.1119 0.2520 0.2204 Uiso 1.00 calc . . .
H(40) H 0.2513 0.2211 -0.2771 0.0777 Uiso 1.00 calc . . .
H(41) H 0.7817 0.3232 -0.0437 0.1567 Uiso 1.00 calc . . .
H(42) H 1.0747 0.5856 -0.0237 0.1666 Uiso 1.00 calc . . .
H(43) H 1.1469 0.5359 0.1374 0.1422 Uiso 1.00 calc . . .
H(44) H 1.0302 0.3028 0.2494 0.2085 Uiso 1.00 calc . . .
H(45) H 1.0996 0.4694 0.2660 0.2085 Uiso 1.00 calc . . .
H(46) H 0.9638 0.4676 0.2499 0.2085 Uiso 1.00 calc . . .
H(47) H 0.7237 0.3552 0.1005 0.2194 Uiso 1.00 calc . . .
H(48) H 0.7777 0.1794 0.1038 0.2194 Uiso 1.00 calc . . .
H(49) H 0.8290 0.2976 0.1842 0.2194 Uiso 1.00 calc . . .
H(50) H 0.8728 0.5493 -0.1700 0.2282 Uiso 1.00 calc . . .
H(51) H 0.9528 0.3976 -0.1692 0.2282 Uiso 1.00 calc . . .
H(52) H 0.8207 0.3714 -0.1775 0.2282 Uiso 1.00 calc . . .

loop_
_atom_site_aniso_label
_atom_site_aniso_U_11
_atom_site_aniso_U_22
_atom_site_aniso_U_33
_atom_site_aniso_U_12
_atom_site_aniso_U_13
_atom_site_aniso_U_23
O(1) 0.031(2) 0.058(2) 0.050(2) -0.001(2) 0.008(1) -0.005(2)
O(2) 0.038(2) 0.050(2) 0.036(2) -0.004(2) 0.012(1) 0.002(2)
O(3) 0.037(2) 0.067(3) 0.040(2) 0.010(2) 0.012(1) 0.002(2)
O(4) 0.107(4) 0.079(3) 0.043(2) -0.033(3) 0.011(2) 0.002(3)
O(5) 0.053(2) 0.076(3) 0.036(2) -0.004(2) 0.012(2) -0.002(2)
C(1) 0.035(2) 0.050(3) 0.026(2) 0.003(2) 0.005(2) 0.004(2)
C(2) 0.034(2) 0.046(3) 0.037(2) 0.003(2) 0.008(2) 0.004(2)
C(3) 0.034(2) 0.051(3) 0.034(2) -0.006(2) 0.007(2) -0.003(2)
C(4) 0.025(2) 0.055(3) 0.031(2) -0.010(2) 0.002(2) -0.002(2)
C(5) 0.033(2) 0.050(3) 0.026(2) 0.000(2) 0.011(2) -0.002(2)
C(6) 0.035(3) 0.051(3) 0.033(2) 0.004(2) 0.009(2) -0.005(2)
C(7) 0.037(2) 0.050(3) 0.033(2) 0.002(2) 0.011(2) -0.004(2)
C(8) 0.027(2) 0.049(2) 0.032(2) 0.001(2) 0.011(2) 0.001(2)
C(9) 0.023(2) 0.049(2) 0.029(2) 0.005(2) 0.009(2) -0.002(2)
C(10) 0.033(2) 0.050(3) 0.029(2) -0.002(2) 0.006(2) 0.003(2)
C(11) 0.032(2) 0.048(3) 0.029(2) 0.004(2) 0.004(2) 0.004(2)
C(12) 0.035(2) 0.045(3) 0.028(2) 0.002(2) 0.002(2) 0.001(2)
C(13) 0.031(2) 0.047(3) 0.026(2) 0.000(2) 0.004(2) 0.005(2)
C(14) 0.025(2) 0.052(3) 0.031(2) -0.004(2) 0.007(2) 0.002(2)
C(15) 0.035(3) 0.055(3) 0.035(2) -0.002(3) 0.000(2) 0.007(2)
C(16) 0.043(3) 0.068(3) 0.031(2) -0.005(3) 0.002(2) 0.010(2)
C(17) 0.034(3) 0.070(3) 0.027(2) -0.002(3) 0.005(2) -0.004(2)
C(18) 0.030(2) 0.062(4) 0.031(2) -0.004(3) 0.003(2) 0.004(3)
C(19) 0.035(2) 0.060(4) 0.032(2) -0.003(3) 0.012(2) -0.001(3)
C(20) 0.043(3) 0.067(3) 0.025(2) 0.004(3) 0.002(2) -0.008(2)
C(21) 0.092(6) 0.066(4) 0.036(3) 0.012(4) -0.002(3) -0.006(3)
C(22) 0.046(3) 0.090(5) 0.027(2) 0.006(3) 0.004(2) -0.001(3)
C(23) 0.076(5) 0.102(6) 0.025(2) -0.027(5) 0.001(3) -0.002(3)
C(24) 0.039(3) 0.084(3) 0.029(2) -0.016(3) -0.001(2) -0.002(2)
C(25) 0.107(7) 0.137(10) 0.098(4) 0.043(7) 0.054(4) 0.037(7)
C(26) 0.154(9) 0.16(1) 0.101(5) 0.048(9) -0.024(5) -0.035(8)
C(27) 0.112(9) 0.14(1) 0.110(5) -0.013(8) 0.046(6) -0.031(9)
C(28) 0.100(8) 0.25(2) 0.074(5) 0.014(10) 0.018(5) 0.013(9)
C(29) 0.11(1) 0.24(2) 0.106(5) -0.03(1) 0.047(7) 0.02(1)
C(30) 0.078(6) 0.17(1) 0.103(5) 0.001(8) 0.023(5) 0.008(9)
C(31) 0.17(1) 0.19(2) 0.097(5) 0.09(1) 0.040(8) 0.04(1)
C(32) 0.25(2) 0.15(1) 0.37(3) -0.01(2) 0.25(2) 0.01(2)
C(33) 0.29(2) 0.33(3) 0.078(6) 0.11(3) 0.05(1) 0.05(1)

loop_
_atom_type_symbol
_atom_type_description
_atom_type_scat_dispersion_real
_atom_type_scat_dispersion_imag
_atom_type_scat_source
C C 0.018 0.009
;International Tables for Crystallography
(1992, Vol. C, Tables 4.2.6.8 and 6.1.1.1)
;
H H 0.000 0.000
;International Tables for Crystallography
(1992, Vol. C, Table 6.1.1.2)
;
O O 0.049 0.032
;International Tables for Crystallography
(1992, Vol. C, Tables 4.2.6.8 and 6.1.1.1)
;

loop_
_geom_angle_atom_site_label_1
_geom_angle_atom_site_label_2
_geom_angle_atom_site_label_3
_geom_angle
_geom_angle_site_symmetry_1
_geom_angle_site_symmetry_2
_geom_angle_site_symmetry_3
_geom_angle_publ_flag
C(2) C(1) C(10) 114.4(5) . 1_555 1_555 yes
C(1) C(2) C(3) 111.5(6) . 1_555 1_555 yes
O(1) C(3) C(2) 108.8(6) . 1_555 1_555 yes
O(1) C(3) C(4) 109.7(6) . 1_555 1_555 yes
C(2) C(3) C(4) 109.9(5) . 1_555 1_555 yes
C(3) C(4) C(5) 115.2(6) . 1_555 1_555 yes
C(4) C(5) C(6) 111.0(5) . 1_555 1_555 yes
C(4) C(5) C(10) 111.6(5) . 1_555 1_555 yes
C(6) C(5) C(10) 113.4(5) . 1_555 1_555 yes
C(5) C(6) C(7) 114.0(5) . 1_555 1_555 yes
O(2) C(7) C(6) 111.6(5) . 1_555 1_555 yes
O(2) C(7) C(8) 108.2(5) . 1_555 1_555 yes
C(6) C(7) C(8) 111.4(6) . 1_555 1_555 yes
C(7) C(8) C(9) 112.9(5) . 1_555 1_555 yes
C(7) C(8) C(14) 110.1(5) . 1_555 1_555 yes
C(9) C(8) C(14) 110.8(5) . 1_555 1_555 yes
C(8) C(9) C(10) 113.0(5) . 1_555 1_555 yes
C(8) C(9) C(11) 109.3(4) . 1_555 1_555 yes
C(10) C(9) C(11) 114.1(5) . 1_555 1_555 yes
C(1) C(10) C(5) 108.8(5) . 1_555 1_555 yes
C(1) C(10) C(9) 112.7(5) . 1_555 1_555 yes
C(1) C(10) C(19) 107.1(5) . 1_555 1_555 yes
C(5) C(10) C(9) 109.3(5) . 1_555 1_555 yes
C(5) C(10) C(19) 108.2(6) . 1_555 1_555 yes
C(9) C(10) C(19) 110.6(5) . 1_555 1_555 yes
C(9) C(11) C(12) 115.9(5) . 1_555 1_555 yes
O(3) C(12) C(11) 107.5(5) . 1_555 1_555 yes
O(3) C(12) C(13) 113.3(5) . 1_555 1_555 yes
C(11) C(12) C(13) 109.9(5) . 1_555 1_555 yes
C(12) C(13) C(14) 107.5(5) . 1_555 1_555 yes
C(12) C(13) C(17) 118.7(6) . 1_555 1_555 yes
C(12) C(13) C(18) 110.3(5) . 1_555 1_555 yes
C(14) C(13) C(17) 98.8(5) . 1_555 1_555 yes
C(14) C(13) C(18) 111.7(6) . 1_555 1_555 yes
C(17) C(13) C(18) 109.4(5) . 1_555 1_555 yes
C(8) C(14) C(13) 114.7(5) . 1_555 1_555 yes
C(8) C(14) C(15) 119.6(6) . 1_555 1_555 yes
C(13) C(14) C(15) 104.2(5) . 1_555 1_555 yes
C(14) C(15) C(16) 105.6(6) . 1_555 1_555 yes
C(15) C(16) C(17) 106.7(5) . 1_555 1_555 yes
C(13) C(17) C(16) 103.5(5) . 1_555 1_555 yes
C(13) C(17) C(20) 119.7(6) . 1_555 1_555 yes
C(16) C(17) C(20) 112.8(5) . 1_555 1_555 yes
C(17) C(20) C(21) 113.1(6) . 1_555 1_555 yes
C(17) C(20) C(22) 108.2(7) . 1_555 1_555 yes
C(21) C(20) C(22) 111.2(7) . 1_555 1_555 yes
C(20) C(22) C(23) 116.1(7) . 1_555 1_555 yes
C(22) C(23) C(24) 113.6(7) . 1_555 1_555 yes
O(4) C(24) O(5) 125.2(7) . 1_555 1_555 yes
O(4) C(24) C(23) 123.2(7) . 1_555 1_555 yes
O(5) C(24) C(23) 111.6(7) . 1_555 1_555 yes
C(26) C(25) C(30) 117(1) . 1_555 1_555 yes
C(26) C(25) C(31) 122(1) . 1_555 1_555 yes
C(30) C(25) C(31) 120(1) . 1_555 1_555 yes
C(25) C(26) C(27) 121(2) . 1_555 1_555 yes
C(25) C(26) C(32) 120(1) . 1_555 1_555 yes
C(27) C(26) C(32) 118(1) . 1_555 1_555 yes
C(26) C(27) C(28) 122(1) . 1_555 1_555 yes
C(27) C(28) C(29) 116(1) . 1_555 1_555 yes
C(27) C(28) C(33) 124(1) . 1_555 1_555 yes
C(29) C(28) C(33) 115(2) . 1_555 1_555 yes
C(28) C(29) C(30) 118(1) . 1_555 1_555 yes
C(25) C(30) C(29) 122(1) . 1_555 1_555 yes

loop_
_geom_bond_atom_site_label_1
_geom_bond_atom_site_label_2
_geom_bond_distance
_geom_bond_site_symmetry_1
_geom_bond_site_symmetry_2
_geom_bond_publ_flag
O(1) C(3) 1.460(8) . . yes
O(2) C(7) 1.446(7) . . yes
O(3) C(12) 1.436(8) . . yes
O(4) C(24) 1.20(1) . . yes
O(5) C(24) 1.308(10) . . yes
C(1) C(2) 1.543(9) . . yes
C(1) C(10) 1.546(9) . . yes
C(2) C(3) 1.487(10) . . yes
C(3) C(4) 1.499(10) . . yes
C(4) C(5) 1.550(8) . . yes
C(5) C(6) 1.530(9) . . yes
C(5) C(10) 1.57(1) . . yes
C(6) C(7) 1.534(8) . . yes
C(7) C(8) 1.53(1) . . yes
C(8) C(9) 1.528(8) . . yes
C(8) C(14) 1.509(8) . . yes
C(9) C(10) 1.551(8) . . yes
C(9) C(11) 1.524(10) . . yes
C(10) C(19) 1.536(9) . . yes
C(11) C(12) 1.538(7) . . yes
C(12) C(13) 1.534(8) . . yes
C(13) C(14) 1.568(9) . . yes
C(13) C(17) 1.571(8) . . yes
C(13) C(18) 1.534(9) . . yes
C(14) C(15) 1.502(9) . . yes
C(15) C(16) 1.511(10) . . yes
C(16) C(17) 1.57(1) . . yes
C(17) C(20) 1.531(9) . . yes
C(20) C(21) 1.50(1) . . yes
C(20) C(22) 1.536(9) . . yes
C(22) C(23) 1.484(10) . . yes
C(23) C(24) 1.52(1) . . yes
C(25) C(26) 1.35(2) . . yes
C(25) C(30) 1.37(2) . . yes
C(25) C(31) 1.47(2) . . yes
C(26) C(27) 1.39(2) . . yes
C(26) C(32) 1.54(3) . . yes
C(27) C(28) 1.38(2) . . yes
C(28) C(29) 1.38(2) . . yes
C(28) C(33) 1.52(2) . . yes
C(29) C(30) 1.45(2) . . yes

loop_
_geom_contact_atom_site_label_1
_geom_contact_atom_site_label_2
_geom_contact_distance
_geom_contact_site_symmetry_1
_geom_contact_site_symmetry_2
_geom_contact_publ_flag
O(1) O(2) 2.658(7) . 2_746 ?
O(1) O(3) 2.829(7) . 2_756 ?
O(1) O(4) 3.555(7) . 1_656 ?
O(2) O(5) 2.677(6) . 2_655 ?
O(2) C(2) 3.439(8) . 2_756 ?
O(2) C(24) 3.447(8) . 2_655 ?
O(2) O(4) 3.473(7) . 2_655 ?
O(2) C(3) 3.548(9) . 2_756 ?
O(3) O(4) 2.881(8) . 2_645 ?
O(3) C(32) 3.41(2) . . ?
O(4) C(32) 3.27(2) . 2_655 ?
O(4) C(21) 3.45(1) . 2_655 ?
O(5) C(14) 3.345(8) . 2_645 ?
O(5) C(15) 3.527(9) . 2_645 ?
C(21) C(27) 3.57(2) . 2_645 ?
C(23) C(26) 3.60(2) . 2_645 ?
C(26) C(29) 3.44(3) . 2_745 ?
C(27) C(29) 3.15(3) . 2_745 ?
C(27) C(30) 3.53(2) . 2_745 ?
C(28) C(29) 3.40(4) . 2_745 ?
C(28) C(30) 3.47(3) . 2_745 ?

loop_
_geom_torsion_atom_site_label_1
_geom_torsion_atom_site_label_2
_geom_torsion_atom_site_label_3
_geom_torsion_atom_site_label_4
_geom_torsion
_geom_torsion_site_symmetry_1
_geom_torsion_site_symmetry_2
_geom_torsion_site_symmetry_3
_geom_torsion_site_symmetry_4
_geom_torsion_publ_flag
O(1) C(3) C(2) C(1) -176.2(5) 1_555 1_555 1_555 1_555 yes
O(1) C(3) C(4) C(5) 175.5(5) 1_555 1_555 1_555 1_555 yes
O(2) C(7) C(6) C(5) -70.8(8) 1_555 1_555 1_555 1_555 yes
O(2) C(7) C(8) C(9) 70.6(6) 1_555 1_555 1_555 1_555 yes
O(2) C(7) C(8) C(14) -53.9(6) 1_555 1_555 1_555 1_555 yes
O(3) C(12) C(11) C(9) 67.6(7) 1_555 1_555 1_555 1_555 yes
O(3) C(12) C(13) C(14) -66.8(6) 1_555 1_555 1_555 1_555 yes
O(3) C(12) C(13) C(17) 44.0(8) 1_555 1_555 1_555 1_555 yes
O(3) C(12) C(13) C(18) 171.2(5) 1_555 1_555 1_555 1_555 yes
O(4) C(24) C(23) C(22) -29(1) 1_555 1_555 1_555 1_555 yes
O(5) C(24) C(23) C(22) 147.7(8) 1_555 1_555 1_555 1_555 yes
C(1) C(2) C(3) C(4) -56.0(7) 1_555 1_555 1_555 1_555 yes
C(1) C(10) C(5) C(4) 47.8(6) 1_555 1_555 1_555 1_555 yes
C(1) C(10) C(5) C(6) 174.1(5) 1_555 1_555 1_555 1_555 yes
C(1) C(10) C(9) C(8) -174.2(5) 1_555 1_555 1_555 1_555 yes
C(1) C(10) C(9) C(11) 60.0(7) 1_555 1_555 1_555 1_555 yes
C(2) C(1) C(10) C(5) -51.6(6) 1_555 1_555 1_555 1_555 yes
C(2) C(1) C(10) C(9) 69.9(7) 1_555 1_555 1_555 1_555 yes
C(2) C(1) C(10) C(19) -168.3(5) 1_555 1_555 1_555 1_555 yes
C(2) C(3) C(4) C(5) 55.9(7) 1_555 1_555 1_555 1_555 yes
C(3) C(2) C(1) C(10) 57.1(7) 1_555 1_555 1_555 1_555 yes
C(3) C(4) C(5) C(6) 179.9(5) 1_555 1_555 1_555 1_555 yes
C(3) C(4) C(5) C(10) -52.5(7) 1_555 1_555 1_555 1_555 yes
C(4) C(5) C(6) C(7) 75.9(7) 1_555 1_555 1_555 1_555 yes
C(4) C(5) C(10) C(9) -75.7(6) 1_555 1_555 1_555 1_555 yes
C(4) C(5) C(10) C(19) 163.9(5) 1_555 1_555 1_555 1_555 yes
C(5) C(6) C(7) C(8) 50.3(7) 1_555 1_555 1_555 1_555 yes
C(5) C(10) C(9) C(8) -53.1(7) 1_555 1_555 1_555 1_555 yes
C(5) C(10) C(9) C(11) -178.8(5) 1_555 1_555 1_555 1_555 yes
C(6) C(5) C(10) C(9) 50.6(6) 1_555 1_555 1_555 1_555 yes
C(6) C(5) C(10) C(19) -69.9(6) 1_555 1_555 1_555 1_555 yes
C(6) C(7) C(8) C(9) -52.4(7) 1_555 1_555 1_555 1_555 yes
C(6) C(7) C(8) C(14) -176.9(5) 1_555 1_555 1_555 1_555 yes
C(7) C(6) C(5) C(10) -50.7(7) 1_555 1_555 1_555 1_555 yes
C(7) C(8) C(9) C(10) 55.7(7) 1_555 1_555 1_555 1_555 yes
C(7) C(8) C(9) C(11) -176.0(5) 1_555 1_555 1_555 1_555 yes
C(7) C(8) C(14) C(13) -177.1(5) 1_555 1_555 1_555 1_555 yes
C(7) C(8) C(14) C(15) -52.2(7) 1_555 1_555 1_555 1_555 yes
C(8) C(9) C(10) C(19) 66.0(7) 1_555 1_555 1_555 1_555 yes
C(8) C(9) C(11) C(12) 53.8(6) 1_555 1_555 1_555 1_555 yes
C(8) C(14) C(13) C(12) -57.5(7) 1_555 1_555 1_555 1_555 yes
C(8) C(14) C(13) C(17) 178.6(5) 1_555 1_555 1_555 1_555 yes
C(8) C(14) C(13) C(18) 63.6(7) 1_555 1_555 1_555 1_555 yes
C(8) C(14) C(15) C(16) -165.5(6) 1_555 1_555 1_555 1_555 yes
C(9) C(8) C(14) C(13) 57.3(7) 1_555 1_555 1_555 1_555 yes
C(9) C(8) C(14) C(15) -177.9(5) 1_555 1_555 1_555 1_555 yes
C(9) C(11) C(12) C(13) -56.2(7) 1_555 1_555 1_555 1_555 yes
C(10) C(9) C(8) C(14) 179.7(5) 1_555 1_555 1_555 1_555 yes
C(10) C(9) C(11) C(12) -178.5(5) 1_555 1_555 1_555 1_555 yes
C(11) C(9) C(8) C(14) -52.0(6) 1_555 1_555 1_555 1_555 yes
C(11) C(9) C(10) C(19) -59.8(7) 1_555 1_555 1_555 1_555 yes
C(11) C(12) C(13) C(14) 53.5(7) 1_555 1_555 1_555 1_555 yes
C(11) C(12) C(13) C(17) 164.3(6) 1_555 1_555 1_555 1_555 yes
C(11) C(12) C(13) C(18) -68.5(7) 1_555 1_555 1_555 1_555 yes
C(12) C(13) C(14) C(15) 169.9(5) 1_555 1_555 1_555 1_555 yes
C(12) C(13) C(17) C(16) -153.8(6) 1_555 1_555 1_555 1_555 yes
C(12) C(13) C(17) C(20) 79.6(8) 1_555 1_555 1_555 1_555 yes
C(13) C(14) C(15) C(16) -35.7(7) 1_555 1_555 1_555 1_555 yes
C(13) C(17) C(16) C(15) 18.6(7) 1_555 1_555 1_555 1_555 yes
C(13) C(17) C(20) C(21) -57.3(9) 1_555 1_555 1_555 1_555 yes
C(13) C(17) C(20) C(22) 179.1(6) 1_555 1_555 1_555 1_555 yes
C(14) C(13) C(17) C(16) -38.3(6) 1_555 1_555 1_555 1_555 yes
C(14) C(13) C(17) C(20) -164.9(6) 1_555 1_555 1_555 1_555 yes
C(14) C(15) C(16) C(17) 10.4(7) 1_555 1_555 1_555 1_555 yes
C(15) C(14) C(13) C(17) 46.0(6) 1_555 1_555 1_555 1_555 yes
C(15) C(14) C(13) C(18) -69.0(6) 1_555 1_555 1_555 1_555 yes
C(15) C(16) C(17) C(20) 149.4(6) 1_555 1_555 1_555 1_555 yes
C(16) C(17) C(13) C(18) 78.5(7) 1_555 1_555 1_555 1_555 yes
C(16) C(17) C(20) C(21) -179.3(7) 1_555 1_555 1_555 1_555 yes
C(16) C(17) C(20) C(22) 57.1(8) 1_555 1_555 1_555 1_555 yes
C(17) C(20) C(22) C(23) -169.3(8) 1_555 1_555 1_555 1_555 yes
C(18) C(13) C(17) C(20) -48.0(9) 1_555 1_555 1_555 1_555 yes
C(20) C(22) C(23) C(24) 177.7(8) 1_555 1_555 1_555 1_555 yes
C(21) C(20) C(22) C(23) 66(1) 1_555 1_555 1_555 1_555 yes
C(25) C(26) C(27) C(28) 6(3) 1_555 1_555 1_555 1_555 yes
C(25) C(30) C(29) C(28) -6(3) 1_555 1_555 1_555 1_555 yes
C(26) C(25) C(30) C(29) -1(3) 1_555 1_555 1_555 1_555 yes
C(26) C(27) C(28) C(29) -13(3) 1_555 1_555 1_555 1_555 yes
C(26) C(27) C(28) C(33) -174(2) 1_555 1_555 1_555 1_555 yes
C(27) C(26) C(25) C(30) 0(2) 1_555 1_555 1_555 1_555 yes
C(27) C(26) C(25) C(31) 179(1) 1_555 1_555 1_555 1_555 yes
C(27) C(28) C(29) C(30) 12(3) 1_555 1_555 1_555 1_555 yes
C(28) C(27) C(26) C(32) -177(1) 1_555 1_555 1_555 1_555 yes
C(29) C(30) C(25) C(31) 179(1) 1_555 1_555 1_555 1_555 yes
C(30) C(25) C(26) C(32) -174(1) 1_555 1_555 1_555 1_555 yes
C(30) C(29) C(28) C(33) 175(2) 1_555 1_555 1_555 1_555 yes
C(31) C(25) C(26) C(32) 4(2) 1_555 1_555 1_555 1_555 yes

loop_
_cod_related_entry_id
_cod_related_entry_database
_cod_related_entry_code
1 ChemSpider 21197814
